data_7101033
loop_
_publ_author_name
'Feihe Huang'
'Carla Slebodnick'
'Karen A. Switek'
'Harry W. Gibson'

_publ_section_title
;
Bis(m-phenylene)-32-crown-10-based cryptand/diquat inclusion [2]complexes
;
_journal_name_full 'Chemical Communications'
_journal_paper_doi 10.1039/b600227g
_journal_year 2006
_chemical_formula_moiety 'C36 H54 O15, C12 H12 N2, 2(C3 H6 O), 2(P F6), H2 O'
_chemical_formula_sum 'C54 H80 F12 N2 O18 P2'
_chemical_formula_weight 1335.14
_space_group_IT_number 33
_space_group_name_Hall 'P 2c -2n'
_space_group_name_H-M_alt 'P n a 21'
_symmetry_cell_setting orthorhombic
_symmetry_space_group_name_Hall 'P 2c -2n'
_symmetry_space_group_name_H-M 'P n a 21'
_cell_angle_alpha 90.00
_cell_angle_beta 90.00
_cell_angle_gamma 90.00
_cell_formula_units_Z 4
_cell_length_a 24.869(2)
_cell_length_b 22.922(2)
_cell_length_c 10.8407(13)
_cell_measurement_temperature 100(2)
_cell_volume 6179.7(11)
_diffrn_ambient_temperature 100(2)
_exptl_crystal_density_diffrn 1.435
_cod_depositor_comments
;
The following automatic conversions were performed:
'_symmetry_cell_setting' value 'Orthorhombic' changed to 'orthorhombic'
according to '/home/saulius/struct/CIF-dictionaries/cif_core.dic'
dictionary named 'cif_core.dic' version 2.4.1 from 2010-06-29.

Automatic conversion script
Id: cif_fix_enum 1527 2010-12-29 10:47:43Z saulius 
;
_cod_database_code 7101033

loop_
_symmetry_equiv_pos_as_xyz
'x, y, z'
'-x, -y, z+1/2'
'x+1/2, -y+1/2, z'
'-x+1/2, y+1/2, z+1/2'

loop_
_atom_site_label
_atom_site_type_symbol
_atom_site_fract_x
_atom_site_fract_y
_atom_site_fract_z
_atom_site_U_iso_or_equiv
_atom_site_adp_type
_atom_site_occupancy
_atom_site_symmetry_multiplicity
_atom_site_calc_flag
_atom_site_refinement_flags
_atom_site_disorder_assembly
_atom_site_disorder_group
P1 P 0.51104(3) 0.55652(4) 0.84699(8) 0.02201(18) Uani 1 1 d . . .
F1 F 0.44778(7) 0.55470(8) 0.87038(17) 0.0302(5) Uani 1 1 d . . .
F2 F 0.50576(8) 0.50428(9) 0.74971(18) 0.0371(5) Uani 1 1 d . . .
F3 F 0.50228(8) 0.60284(9) 0.73777(18) 0.0369(5) Uani 1 1 d . . .
F4 F 0.51669(7) 0.60889(8) 0.94410(17) 0.0302(5) Uani 1 1 d . . .
F5 F 0.57463(7) 0.55862(9) 0.82404(18) 0.0346(5) Uani 1 1 d . . .
F6 F 0.51963(7) 0.51014(8) 0.95558(17) 0.0310(5) Uani 1 1 d . . .
P2 P 0.60705(4) 0.06649(4) 0.53210(9) 0.0330(2) Uani 1 1 d . . .
F7 F 0.61648(11) 0.00648(10) 0.4622(2) 0.0651(7) Uani 1 1 d . . .
F8 F 0.60354(11) 0.03298(11) 0.6602(2) 0.0647(7) Uani 1 1 d . . .
F9 F 0.54384(9) 0.06097(11) 0.5150(3) 0.0672(8) Uani 1 1 d . . .
F10 F 0.59836(8) 0.12698(9) 0.6036(2) 0.0504(6) Uani 1 1 d . . .
F11 F 0.61161(9) 0.10114(10) 0.4059(2) 0.0531(6) Uani 1 1 d . . .
F12 F 0.67055(8) 0.07368(10) 0.5511(2) 0.0526(6) Uani 1 1 d . . .
O1 O 0.91582(8) 0.27192(9) 0.6918(2) 0.0234(5) Uani 1 1 d . . .
O2 O 0.98972(8) 0.32752(9) 0.8556(2) 0.0255(5) Uani 1 1 d . . .
O3 O 1.01255(8) 0.35993(9) 1.1024(2) 0.0258(5) Uani 1 1 d . . .
O4 O 0.95613(8) 0.29341(9) 1.2761(2) 0.0241(5) Uani 1 1 d . . .
O5 O 0.85722(8) 0.23759(8) 1.2899(2) 0.0232(5) Uani 1 1 d . . .
O6 O 0.74112(8) 0.25122(8) 0.5441(2) 0.0228(5) Uani 1 1 d . . .
O7 O 0.63521(8) 0.28762(9) 0.57368(19) 0.0214(5) Uani 1 1 d . . .
O8 O 0.57168(8) 0.33401(9) 0.76187(19) 0.0227(5) Uani 1 1 d . . .
O9 O 0.59966(8) 0.29321(9) 1.00370(19) 0.0239(5) Uani 1 1 d . . .
O10 O 0.68082(8) 0.24187(8) 1.14989(19) 0.0218(5) Uani 1 1 d . . .
O11 O 0.84243(8) 0.07935(9) 0.6141(2) 0.0241(5) Uani 1 1 d . . .
O12 O 0.84190(8) -0.03238(8) 0.7128(2) 0.0251(5) Uani 1 1 d . . .
O13 O 0.79759(9) -0.10023(9) 0.91221(19) 0.0258(5) Uani 1 1 d . . .
O14 O 0.78054(9) -0.05261(9) 1.1461(2) 0.0277(5) Uani 1 1 d . . .
O15 O 0.75832(8) 0.05666(9) 1.2323(2) 0.0233(5) Uani 1 1 d . . .
C1 C 0.87650(12) 0.23362(13) 0.6578(3) 0.0196(7) Uani 1 1 d . . .
C2 C 0.82863(12) 0.25825(13) 0.6207(3) 0.0206(7) Uani 1 1 d . . .
H2A H 0.8243 0.2994 0.6223 0.025 Uiso 1 1 calc R . .
C3 C 0.78667(11) 0.22284(13) 0.5809(3) 0.0181(6) Uani 1 1 d . . .
C4 C 0.79215(12) 0.16290(13) 0.5789(3) 0.0182(6) Uani 1 1 d . . .
H4A H 0.7635 0.1387 0.5517 0.022 Uiso 1 1 calc R . .
C5 C 0.84076(12) 0.13884(13) 0.6178(3) 0.0205(7) Uani 1 1 d . . .
C6 C 0.88323(12) 0.17327(13) 0.6574(3) 0.0191(7) Uani 1 1 d . . .
H6A H 0.9161 0.1561 0.6836 0.023 Uiso 1 1 calc R . .
C7 C 0.81377(12) 0.20465(13) 1.2568(3) 0.0183(6) Uani 1 1 d . . .
C8 C 0.76999(12) 0.23578(13) 1.2154(3) 0.0199(7) Uani 1 1 d . . .
H8A H 0.7720 0.2770 1.2080 0.024 Uiso 1 1 calc R . .
C9 C 0.72310(12) 0.20679(13) 1.1847(3) 0.0193(7) Uani 1 1 d . . .
C10 C 0.72020(12) 0.14614(13) 1.1890(3) 0.0196(7) Uani 1 1 d . . .
H10A H 0.6886 0.1261 1.1639 0.024 Uiso 1 1 calc R . .
C11 C 0.76521(12) 0.11578(13) 1.2313(3) 0.0196(7) Uani 1 1 d . . .
C12 C 0.81225(12) 0.14326(12) 1.2659(3) 0.0187(6) Uani 1 1 d . . .
H12A H 0.8424 0.1217 1.2947 0.022 Uiso 1 1 calc R . .
C13 C 0.96752(12) 0.24880(14) 0.7214(3) 0.0233(7) Uani 1 1 d . . .
H13A H 0.9810 0.2247 0.6522 0.028 Uiso 1 1 calc R . .
H13B H 0.9650 0.2238 0.7957 0.028 Uiso 1 1 calc R . .
C14 C 1.00543(13) 0.29876(14) 0.7449(3) 0.0263(7) Uani 1 1 d . . .
H14A H 1.0427 0.2840 0.7530 0.032 Uiso 1 1 calc R . .
H14B H 1.0043 0.3265 0.6750 0.032 Uiso 1 1 calc R . .
C15 C 1.02442(14) 0.37459(14) 0.8882(3) 0.0293(8) Uani 1 1 d . . .
H15A H 1.0240 0.4044 0.8222 0.035 Uiso 1 1 calc R . .
H15B H 1.0617 0.3601 0.8973 0.035 Uiso 1 1 calc R . .
C16 C 1.00618(13) 0.40077(13) 1.0054(3) 0.0276(8) Uani 1 1 d . . .
H16A H 1.0275 0.4363 1.0233 0.033 Uiso 1 1 calc R . .
H16B H 0.9679 0.4122 0.9985 0.033 Uiso 1 1 calc R . .
C17 C 0.99886(14) 0.38263(14) 1.2204(3) 0.0274(8) Uani 1 1 d . . .
H17A H 0.9634 0.4022 1.2162 0.033 Uiso 1 1 calc R . .
H17B H 1.0260 0.4118 1.2461 0.033 Uiso 1 1 calc R . .
C18 C 0.99684(12) 0.33407(14) 1.3127(3) 0.0252(7) Uani 1 1 d . . .
H18A H 1.0322 0.3143 1.3167 0.030 Uiso 1 1 calc R . .
H18B H 0.9885 0.3499 1.3955 0.030 Uiso 1 1 calc R . .
C19 C 0.94430(13) 0.25292(14) 1.3718(3) 0.0256(7) Uani 1 1 d . . .
H19A H 0.9286 0.2737 1.4433 0.031 Uiso 1 1 calc R . .
H19B H 0.9778 0.2335 1.3992 0.031 Uiso 1 1 calc R . .
C20 C 0.90531(11) 0.20816(13) 1.3255(3) 0.0219(7) Uani 1 1 d . . .
H20A H 0.9208 0.1872 1.2540 0.026 Uiso 1 1 calc R . .
H20B H 0.8974 0.1794 1.3911 0.026 Uiso 1 1 calc R . .
C21 C 0.69704(12) 0.21585(13) 0.5027(3) 0.0233(7) Uani 1 1 d . . .
H21A H 0.6854 0.1891 0.5693 0.028 Uiso 1 1 calc R . .
H21B H 0.7081 0.1922 0.4307 0.028 Uiso 1 1 calc R . .
C22 C 0.65178(12) 0.25585(14) 0.4677(3) 0.0237(7) Uani 1 1 d . . .
H22A H 0.6638 0.2832 0.4026 0.028 Uiso 1 1 calc R . .
H22B H 0.6213 0.2328 0.4350 0.028 Uiso 1 1 calc R . .
C23 C 0.59139(12) 0.32550(14) 0.5467(3) 0.0248(7) Uani 1 1 d . . .
H23A H 0.5583 0.3024 0.5333 0.030 Uiso 1 1 calc R . .
H23B H 0.5990 0.3478 0.4705 0.030 Uiso 1 1 calc R . .
C24 C 0.58355(13) 0.36649(14) 0.6526(3) 0.0249(7) Uani 1 1 d . . .
H24A H 0.6166 0.3898 0.6653 0.030 Uiso 1 1 calc R . .
H24B H 0.5536 0.3936 0.6343 0.030 Uiso 1 1 calc R . .
C25 C 0.57163(13) 0.36982(13) 0.8690(3) 0.0258(7) Uani 1 1 d . . .
H25A H 0.5449 0.4015 0.8593 0.031 Uiso 1 1 calc R . .
H25B H 0.6075 0.3878 0.8799 0.031 Uiso 1 1 calc R . .
C26 C 0.55813(12) 0.33421(13) 0.9795(3) 0.0236(7) Uani 1 1 d . . .
H26A H 0.5535 0.3601 1.0518 0.028 Uiso 1 1 calc R . .
H26B H 0.5238 0.3133 0.9654 0.028 Uiso 1 1 calc R . .
C27 C 0.58901(12) 0.26105(14) 1.1136(3) 0.0236(7) Uani 1 1 d . . .
H27A H 0.5528 0.2433 1.1087 0.028 Uiso 1 1 calc R . .
H27B H 0.5898 0.2876 1.1856 0.028 Uiso 1 1 calc R . .
C28 C 0.63036(11) 0.21427(13) 1.1293(3) 0.0220(7) Uani 1 1 d . . .
H28A H 0.6210 0.1891 1.2004 0.026 Uiso 1 1 calc R . .
H28B H 0.6320 0.1896 1.0544 0.026 Uiso 1 1 calc R . .
C29 C 0.89148(12) 0.05074(12) 0.6499(3) 0.0221(7) Uani 1 1 d . . .
H29A H 0.8997 0.0588 0.7376 0.027 Uiso 1 1 calc R . .
H29B H 0.9219 0.0646 0.5987 0.027 Uiso 1 1 calc R . .
C30 C 0.88241(13) -0.01319(13) 0.6302(3) 0.0259(7) Uani 1 1 d . . .
H30A H 0.8711 -0.0204 0.5440 0.031 Uiso 1 1 calc R . .
H30B H 0.9162 -0.0349 0.6454 0.031 Uiso 1 1 calc R . .
C31 C 0.83704(13) -0.09394(13) 0.7110(3) 0.0280(8) Uani 1 1 d . . .
H31A H 0.8698 -0.1119 0.7467 0.034 Uiso 1 1 calc R . .
H31B H 0.8333 -0.1077 0.6249 0.034 Uiso 1 1 calc R . .
C32 C 0.78929(14) -0.11150(15) 0.7837(3) 0.0301(8) Uani 1 1 d . . .
H32A H 0.7574 -0.0896 0.7546 0.036 Uiso 1 1 calc R . .
H32B H 0.7823 -0.1536 0.7712 0.036 Uiso 1 1 calc R . .
C33 C 0.75047(13) -0.11347(14) 0.9812(3) 0.0270(8) Uani 1 1 d . . .
H33A H 0.7377 -0.1531 0.9599 0.032 Uiso 1 1 calc R . .
H33B H 0.7217 -0.0853 0.9605 0.032 Uiso 1 1 calc R . .
C34 C 0.76299(13) -0.11028(13) 1.1171(3) 0.0270(7) Uani 1 1 d . . .
H34A H 0.7305 -0.1200 1.1657 0.032 Uiso 1 1 calc R . .
H34B H 0.7915 -0.1387 1.1381 0.032 Uiso 1 1 calc R . .
C35 C 0.78022(14) -0.04079(13) 1.2748(3) 0.0275(8) Uani 1 1 d . . .
H35A H 0.8050 -0.0676 1.3184 0.033 Uiso 1 1 calc R . .
H35B H 0.7436 -0.0461 1.3088 0.033 Uiso 1 1 calc R . .
C36 C 0.79822(13) 0.02140(13) 1.2910(3) 0.0257(7) Uani 1 1 d . . .
H36A H 0.8009 0.0313 1.3796 0.031 Uiso 1 1 calc R . .
H36B H 0.8338 0.0275 1.2520 0.031 Uiso 1 1 calc R . .
N1 N 0.81665(9) 0.06436(11) 0.9457(2) 0.0210(6) Uani 1 1 d . . .
N2 N 0.73259(10) 0.12978(10) 0.8422(2) 0.0202(6) Uani 1 1 d . . .
C37 C 0.68781(13) 0.15807(15) 0.8088(3) 0.0267(8) Uani 1 1 d . . .
H37A H 0.6590 0.1371 0.7722 0.032 Uiso 1 1 calc R . .
C38 C 0.68307(14) 0.21720(14) 0.8268(3) 0.0280(8) Uani 1 1 d . . .
H38A H 0.6513 0.2372 0.8030 0.034 Uiso 1 1 calc R . .
C39 C 0.72518(14) 0.24678(15) 0.8798(3) 0.0290(8) Uani 1 1 d . . .
H39A H 0.7227 0.2877 0.8928 0.035 Uiso 1 1 calc R . .
C40 C 0.77123(14) 0.21692(14) 0.9144(3) 0.0251(7) Uani 1 1 d . . .
H40A H 0.8005 0.2373 0.9505 0.030 Uiso 1 1 calc R . .
C41 C 0.77439(12) 0.15747(13) 0.8964(3) 0.0196(7) Uani 1 1 d . . .
C42 C 0.82160(11) 0.12312(12) 0.9368(3) 0.0173(6) Uani 1 1 d . . .
C43 C 0.86982(12) 0.14820(14) 0.9692(3) 0.0220(7) Uani 1 1 d . . .
H43A H 0.8745 0.1892 0.9621 0.026 Uiso 1 1 calc R . .
C44 C 0.91132(12) 0.11397(14) 1.0118(3) 0.0246(7) Uani 1 1 d . . .
H44A H 0.9442 0.1316 1.0363 0.030 Uiso 1 1 calc R . .
C45 C 0.90562(12) 0.05452(14) 1.0193(3) 0.0249(7) Uani 1 1 d . . .
H45A H 0.9344 0.0307 1.0473 0.030 Uiso 1 1 calc R . .
C46 C 0.85727(12) 0.03037(14) 0.9853(3) 0.0258(7) Uani 1 1 d . . .
H46A H 0.8525 -0.0107 0.9897 0.031 Uiso 1 1 calc R . .
C47 C 0.76421(12) 0.03663(13) 0.9203(3) 0.0235(7) Uani 1 1 d . . .
H47A H 0.7408 0.0397 0.9938 0.028 Uiso 1 1 calc R . .
H47B H 0.7694 -0.0052 0.9012 0.028 Uiso 1 1 calc R . .
C48 C 0.73830(12) 0.06670(13) 0.8129(3) 0.0232(7) Uani 1 1 d . . .
H48A H 0.7607 0.0617 0.7382 0.028 Uiso 1 1 calc R . .
H48B H 0.7025 0.0494 0.7967 0.028 Uiso 1 1 calc R . .
O16 O 0.77122(10) 0.35978(12) 1.0216(3) 0.0470(7) Uani 1 1 d . . .
C49 C 0.81970(14) 0.36867(14) 1.0177(3) 0.0310(8) Uani 1 1 d . . .
C50 C 0.85008(16) 0.36644(18) 0.9008(4) 0.0438(10) Uani 1 1 d . . .
H50A H 0.8266 0.3520 0.8348 0.066 Uiso 1 1 calc R . .
H50B H 0.8809 0.3402 0.9101 0.066 Uiso 1 1 calc R . .
H50C H 0.8629 0.4056 0.8799 0.066 Uiso 1 1 calc R . .
C51 C 0.85112(15) 0.38176(16) 1.1322(3) 0.0375(9) Uani 1 1 d . . .
H51A H 0.8271 0.3806 1.2038 0.056 Uiso 1 1 calc R . .
H51B H 0.8672 0.4207 1.1254 0.056 Uiso 1 1 calc R . .
H51C H 0.8796 0.3526 1.1422 0.056 Uiso 1 1 calc R . .
O17 O 0.64176(10) 0.04861(12) 0.9857(2) 0.0455(7) Uani 1 1 d . . .
C52 C 0.62241(13) 0.00368(17) 1.0262(4) 0.0356(9) Uani 1 1 d . . .
C53 C 0.59484(16) -0.03872(18) 0.9421(4) 0.0503(11) Uani 1 1 d . . .
H53A H 0.5989 -0.0258 0.8565 0.075 Uiso 1 1 calc R . .
H53B H 0.5565 -0.0407 0.9631 0.075 Uiso 1 1 calc R . .
H53C H 0.6110 -0.0774 0.9519 0.075 Uiso 1 1 calc R . .
C54 C 0.62494(19) -0.0112(2) 1.1583(4) 0.0618(13) Uani 1 1 d . . .
H54A H 0.6412 0.0212 1.2040 0.093 Uiso 1 1 calc R . .
H54B H 0.6468 -0.0464 1.1694 0.093 Uiso 1 1 calc R . .
H54C H 0.5885 -0.0183 1.1895 0.093 Uiso 1 1 calc R . .
O18 O 0.93402(11) 0.25731(11) 1.0293(3) 0.0368(6) Uani 1 1 d D . .
H18C H 0.9513(19) 0.2819(19) 0.984(4) 0.10(2) Uiso 1 1 d D . .
H18D H 0.939(2) 0.266(2) 1.107(2) 0.090(19) Uiso 1 1 d D . .

loop_
_atom_site_aniso_label
_atom_site_aniso_U_11
_atom_site_aniso_U_22
_atom_site_aniso_U_33
_atom_site_aniso_U_23
_atom_site_aniso_U_13
_atom_site_aniso_U_12
P1 0.0181(4) 0.0264(4) 0.0215(4) 0.0015(4) 0.0008(3) 0.0005(3)
F1 0.0177(9) 0.0366(11) 0.0363(12) 0.0005(9) 0.0027(8) -0.0013(8)
F2 0.0358(11) 0.0441(12) 0.0316(12) -0.0153(10) -0.0040(9) 0.0044(9)
F3 0.0340(11) 0.0448(12) 0.0318(12) 0.0152(10) 0.0001(9) -0.0021(9)
F4 0.0305(11) 0.0268(10) 0.0332(12) -0.0052(9) 0.0005(9) 0.0013(8)
F5 0.0188(9) 0.0460(12) 0.0391(12) 0.0007(10) 0.0054(9) -0.0005(9)
F6 0.0333(11) 0.0285(10) 0.0312(11) 0.0045(9) -0.0058(9) -0.0008(8)
P2 0.0399(5) 0.0293(5) 0.0298(5) -0.0004(4) -0.0079(4) -0.0013(4)
F7 0.109(2) 0.0332(13) 0.0532(16) -0.0120(12) -0.0061(15) -0.0058(13)
F8 0.0882(19) 0.0664(16) 0.0394(14) 0.0167(13) 0.0068(13) 0.0118(14)
F9 0.0425(14) 0.0718(17) 0.087(2) 0.0124(15) -0.0181(14) -0.0262(12)
F10 0.0388(12) 0.0443(13) 0.0680(17) -0.0186(12) 0.0027(12) 0.0042(10)
F11 0.0658(16) 0.0489(14) 0.0445(15) 0.0164(11) -0.0077(12) -0.0034(12)
F12 0.0376(12) 0.0569(14) 0.0632(17) -0.0121(12) -0.0061(11) 0.0136(11)
O1 0.0193(11) 0.0211(11) 0.0297(13) -0.0051(10) -0.0011(9) 0.0001(9)
O2 0.0261(11) 0.0255(11) 0.0249(12) 0.0000(10) 0.0013(10) -0.0086(10)
O3 0.0306(12) 0.0227(11) 0.0240(13) 0.0008(10) 0.0007(10) -0.0007(10)
O4 0.0236(12) 0.0246(11) 0.0241(12) 0.0000(10) -0.0041(9) -0.0070(9)
O5 0.0172(11) 0.0188(11) 0.0335(13) 0.0001(10) -0.0036(9) -0.0043(9)
O6 0.0170(10) 0.0213(11) 0.0302(13) 0.0001(10) -0.0029(10) 0.0028(9)
O7 0.0194(10) 0.0248(11) 0.0200(12) -0.0007(9) -0.0011(9) 0.0057(9)
O8 0.0288(12) 0.0225(11) 0.0167(12) -0.0012(9) -0.0004(9) 0.0026(9)
O9 0.0186(11) 0.0308(12) 0.0222(13) 0.0017(10) 0.0020(9) 0.0066(9)
O10 0.0141(10) 0.0225(11) 0.0287(13) 0.0016(9) -0.0025(9) -0.0001(9)
O11 0.0216(11) 0.0172(11) 0.0334(13) 0.0005(10) -0.0040(10) 0.0042(9)
O12 0.0262(12) 0.0152(10) 0.0340(14) -0.0010(10) 0.0037(10) 0.0013(9)
O13 0.0308(12) 0.0216(12) 0.0251(13) -0.0023(9) -0.0032(10) -0.0032(10)
O14 0.0319(13) 0.0198(11) 0.0314(14) -0.0024(10) 0.0036(10) -0.0053(10)
O15 0.0207(11) 0.0153(10) 0.0341(14) 0.0019(10) -0.0056(10) -0.0007(9)
C1 0.0201(16) 0.0234(16) 0.0152(16) -0.0053(13) 0.0055(12) -0.0033(13)
C2 0.0251(16) 0.0151(15) 0.0215(17) -0.0036(13) 0.0032(13) 0.0031(13)
C3 0.0183(15) 0.0231(16) 0.0127(16) 0.0006(13) 0.0020(12) 0.0044(13)
C4 0.0206(15) 0.0199(16) 0.0142(16) 0.0012(13) -0.0023(12) 0.0003(13)
C5 0.0225(16) 0.0202(16) 0.0187(17) 0.0020(13) 0.0045(13) 0.0014(13)
C6 0.0174(15) 0.0265(17) 0.0135(16) 0.0016(13) 0.0015(12) 0.0051(13)
C7 0.0169(15) 0.0211(16) 0.0169(17) -0.0005(13) 0.0014(12) -0.0024(12)
C8 0.0219(16) 0.0160(15) 0.0219(17) -0.0004(13) 0.0011(13) 0.0005(13)
C9 0.0204(16) 0.0233(16) 0.0143(17) 0.0001(13) 0.0032(13) 0.0034(13)
C10 0.0198(16) 0.0214(15) 0.0176(17) -0.0044(13) 0.0002(13) -0.0036(13)
C11 0.0224(16) 0.0230(16) 0.0134(16) -0.0030(13) 0.0038(13) 0.0024(13)
C12 0.0172(15) 0.0216(16) 0.0172(16) -0.0002(13) -0.0034(13) 0.0013(12)
C13 0.0220(16) 0.0286(17) 0.0193(18) -0.0026(14) -0.0012(14) -0.0010(13)
C14 0.0242(17) 0.0325(18) 0.0220(19) 0.0007(15) 0.0011(14) -0.0005(14)
C15 0.0313(19) 0.0264(17) 0.030(2) 0.0034(15) -0.0017(15) -0.0096(15)
C16 0.0340(19) 0.0188(16) 0.030(2) 0.0043(14) -0.0031(15) -0.0097(14)
C17 0.0307(18) 0.0246(17) 0.027(2) -0.0043(15) 0.0015(15) -0.0042(14)
C18 0.0230(17) 0.0262(17) 0.0264(19) -0.0047(14) -0.0027(14) -0.0051(14)
C19 0.0239(17) 0.0328(18) 0.0202(19) 0.0060(14) -0.0037(14) -0.0040(14)
C20 0.0211(16) 0.0240(16) 0.0205(18) 0.0031(13) -0.0006(13) 0.0009(13)
C21 0.0229(16) 0.0275(17) 0.0196(18) -0.0024(14) -0.0030(13) -0.0006(14)
C22 0.0216(17) 0.0271(18) 0.0225(18) -0.0007(14) -0.0011(14) -0.0012(13)
C23 0.0209(16) 0.0315(18) 0.0220(18) 0.0047(15) -0.0029(14) 0.0079(14)
C24 0.0234(17) 0.0244(17) 0.0269(19) 0.0062(14) 0.0020(14) 0.0084(14)
C25 0.0293(18) 0.0237(17) 0.0244(19) -0.0051(14) -0.0002(14) 0.0038(14)
C26 0.0217(16) 0.0263(17) 0.0228(18) -0.0019(14) -0.0028(13) 0.0072(13)
C27 0.0216(16) 0.0257(17) 0.0234(18) 0.0000(14) 0.0004(14) -0.0017(13)
C28 0.0162(15) 0.0250(16) 0.0249(19) 0.0005(14) -0.0030(13) -0.0032(13)
C29 0.0211(16) 0.0212(16) 0.0240(18) 0.0008(14) -0.0009(14) 0.0077(13)
C30 0.0281(18) 0.0244(17) 0.025(2) 0.0009(14) -0.0030(14) 0.0052(14)
C31 0.0374(19) 0.0170(16) 0.030(2) 0.0000(14) -0.0026(16) -0.0011(14)
C32 0.035(2) 0.0259(17) 0.029(2) -0.0014(15) -0.0059(16) -0.0077(15)
C33 0.0252(17) 0.0159(16) 0.040(2) -0.0013(15) -0.0026(15) -0.0074(13)
C34 0.0281(18) 0.0207(16) 0.032(2) -0.0035(15) 0.0030(15) -0.0055(14)
C35 0.0302(18) 0.0218(16) 0.031(2) -0.0003(15) -0.0009(15) 0.0057(14)
C36 0.0238(17) 0.0228(17) 0.031(2) 0.0018(14) -0.0036(14) 0.0009(14)
N1 0.0158(13) 0.0235(14) 0.0238(15) -0.0010(11) 0.0017(11) -0.0006(11)
N2 0.0210(13) 0.0215(13) 0.0180(14) 0.0027(11) -0.0006(11) -0.0018(11)
C37 0.0258(18) 0.0326(19) 0.0218(18) 0.0038(15) 0.0026(14) -0.0027(15)
C38 0.0299(18) 0.0331(19) 0.0209(19) 0.0024(15) 0.0058(15) 0.0110(15)
C39 0.043(2) 0.0225(17) 0.0216(19) 0.0007(14) 0.0065(15) 0.0084(16)
C40 0.0346(19) 0.0235(17) 0.0173(17) 0.0005(13) 0.0013(14) -0.0038(15)
C41 0.0204(16) 0.0232(16) 0.0151(16) 0.0005(13) 0.0027(12) 0.0003(13)
C42 0.0178(15) 0.0168(15) 0.0173(16) 0.0012(13) 0.0007(12) -0.0019(12)
C43 0.0250(17) 0.0226(16) 0.0183(17) -0.0013(13) 0.0011(13) -0.0068(14)
C44 0.0189(16) 0.0370(19) 0.0179(18) -0.0014(15) 0.0004(13) -0.0029(14)
C45 0.0177(16) 0.0348(19) 0.0221(18) 0.0020(15) -0.0013(13) 0.0059(13)
C46 0.0262(18) 0.0236(17) 0.028(2) 0.0033(14) -0.0003(14) 0.0018(14)
C47 0.0204(16) 0.0193(16) 0.031(2) 0.0011(14) -0.0047(14) -0.0019(13)
C48 0.0214(16) 0.0226(16) 0.0254(19) -0.0017(14) -0.0007(13) -0.0064(13)
O16 0.0346(15) 0.0571(17) 0.0493(17) -0.0019(14) -0.0007(13) -0.0069(13)
C49 0.0313(19) 0.0250(18) 0.037(2) 0.0044(16) -0.0017(17) -0.0002(15)
C50 0.039(2) 0.055(3) 0.038(2) -0.0008(19) 0.0011(18) -0.0002(19)
C51 0.038(2) 0.042(2) 0.032(2) 0.0001(17) -0.0007(17) 0.0001(17)
O17 0.0294(14) 0.0621(19) 0.0450(17) 0.0049(14) 0.0035(12) -0.0085(13)
C52 0.0217(17) 0.051(2) 0.034(2) 0.001(2) 0.0012(16) 0.0070(17)
C53 0.045(2) 0.054(3) 0.051(3) -0.006(2) 0.007(2) -0.003(2)
C54 0.068(3) 0.078(3) 0.040(3) 0.009(2) -0.011(2) 0.001(3)
O18 0.0471(16) 0.0369(14) 0.0265(15) -0.0003(13) 0.0004(13) -0.0178(12)

loop_
_geom_bond_atom_site_label_1
_geom_bond_atom_site_label_2
_geom_bond_distance
_geom_bond_site_symmetry_2
_geom_bond_publ_flag
P1 F1 1.5941(18) . ?
P1 F6 1.6005(19) . ?
P1 F2 1.601(2) . ?
P1 F5 1.6016(19) . ?
P1 F4 1.6027(19) . ?
P1 F3 1.605(2) . ?
P2 F11 1.586(2) . ?
P2 F7 1.588(2) . ?
P2 F9 1.588(2) . ?
P2 F8 1.589(3) . ?
P2 F12 1.601(2) . ?
P2 F10 1.603(2) . ?
O1 C1 1.365(3) . ?
O1 C13 1.427(3) . ?
O2 C14 1.424(4) . ?
O2 C15 1.426(4) . ?
O3 C16 1.416(4) . ?
O3 C17 1.422(4) . ?
O4 C19 1.423(4) . ?
O4 C18 1.432(4) . ?
O5 C7 1.366(3) . ?
O5 C20 1.426(3) . ?
O6 C3 1.366(3) . ?
O6 C21 1.435(3) . ?
O7 C22 1.421(4) . ?
O7 C23 1.424(3) . ?
O8 C25 1.423(4) . ?
O8 C24 1.430(4) . ?
O9 C26 1.421(3) . ?
O9 C27 1.426(4) . ?
O10 C9 1.377(3) . ?
O10 C28 1.423(3) . ?
O11 C5 1.365(3) . ?
O11 C29 1.438(3) . ?
O12 C31 1.416(3) . ?
O12 C30 1.418(4) . ?
O13 C33 1.423(4) . ?
O13 C32 1.432(4) . ?
O14 C35 1.421(4) . ?
O14 C34 1.427(4) . ?
O15 C11 1.366(3) . ?
O15 C36 1.429(4) . ?
C1 C2 1.378(4) . ?
C1 C6 1.393(4) . ?
C2 C3 1.390(4) . ?
C3 C4 1.381(4) . ?
C4 C5 1.394(4) . ?
C5 C6 1.386(4) . ?
C7 C8 1.377(4) . ?
C7 C12 1.411(4) . ?
C8 C9 1.383(4) . ?
C9 C10 1.393(4) . ?
C10 C11 1.395(4) . ?
C11 C12 1.381(4) . ?
C13 C14 1.505(4) . ?
C15 C16 1.477(5) . ?
C17 C18 1.497(4) . ?
C19 C20 1.498(4) . ?
C21 C22 1.500(4) . ?
C23 C24 1.497(4) . ?
C25 C26 1.488(4) . ?
C27 C28 1.495(4) . ?
C29 C30 1.498(4) . ?
C31 C32 1.481(5) . ?
C33 C34 1.508(5) . ?
C35 C36 1.504(4) . ?
N1 C46 1.346(4) . ?
N1 C42 1.356(4) . ?
N1 C47 1.477(4) . ?
N2 C37 1.338(4) . ?
N2 C41 1.353(4) . ?
N2 C48 1.487(4) . ?
C37 C38 1.374(5) . ?
C38 C39 1.374(5) . ?
C39 C40 1.386(4) . ?
C40 C41 1.379(4) . ?
C41 C42 1.480(4) . ?
C42 C43 1.375(4) . ?
C43 C44 1.377(4) . ?
C44 C45 1.372(4) . ?
C45 C46 1.374(4) . ?
C47 C48 1.498(4) . ?
O16 C49 1.224(4) . ?
C49 C50 1.476(5) . ?
C49 C51 1.497(5) . ?
O17 C52 1.219(4) . ?
C52 C54 1.474(6) . ?
C52 C53 1.498(5) . ?
